data_7239406
loop_
_publ_author_name
'Lin, Miaoshui'
'Cao, Yuhua'
'Pei, Hao'
'Chen, Yanmei'
'Wu, Jian'
'Li, Yahong'
'Liu, Wei'

_publ_section_title
;
 Titanium isopropoxide complexes supported by pyrrolyl Schiff base
 ligands: syntheses, structures, and antitumor activity
;
_journal_issue 18
_journal_name_full 'RSC Advances'
_journal_page_first 9255
_journal_paper_doi 10.1039/c3ra45823g
_journal_volume 4
_journal_year 2014
_chemical_formula_moiety 'C28 H34 N6 O2 Ti'
_chemical_formula_sum 'C28 H34 N6 O2 Ti'
_chemical_formula_weight 534.51
_space_group_IT_number 14
_space_group_name_Hall '-P 2ybc'
_space_group_name_H-M_alt 'P 1 21/c 1'
_symmetry_cell_setting monoclinic
_symmetry_space_group_name_Hall '-P 2ybc'
_symmetry_space_group_name_H-M 'P 1 21/c 1'
_atom_sites_solution_hydrogens geom
_atom_sites_solution_primary direct
_atom_sites_solution_secondary difmap
_audit_creation_method SHELXL-97
_cell_angle_alpha 90.00
_cell_angle_beta 100.554(2)
_cell_angle_gamma 90.00
_cell_formula_units_Z 4
_cell_length_a 10.2191(8)
_cell_length_b 11.4180(10)
_cell_length_c 24.491(2)
_cell_measurement_reflns_used 6951
_cell_measurement_temperature 100(2)
_cell_measurement_theta_max 27.10
_cell_measurement_theta_min 2.39
_cell_volume 2809.3(4)
_computing_cell_refinement 'SAINT (Bruker, 2005)'
_computing_data_collection 'APEX-II (Bruker, 2005)'
_computing_data_reduction 'SAINT (Bruker, 2005)'
_computing_molecular_graphics 'SHELXTL (Sheldrick, 2008) and DIAMOND (Brandenburg, 1999)'
_computing_publication_material 'SHELXTL (Sheldrick, 2008)'
_computing_structure_refinement 'SHELXL-97 (Sheldrick, 2008)'
_computing_structure_solution 'SHELXS-97 (Sheldrick, 2008)'
_diffrn_ambient_temperature 100(2)
_diffrn_measured_fraction_theta_full 0.998
_diffrn_measured_fraction_theta_max 0.998
_diffrn_measurement_device_type 'Bruker APEXII CCD'
_diffrn_measurement_method '\f and \w scans'
_diffrn_radiation_monochromator graphite
_diffrn_radiation_source 'fine-focus sealed tube'
_diffrn_radiation_type MoK\a
_diffrn_radiation_wavelength 0.71073
_diffrn_reflns_av_R_equivalents 0.0258
_diffrn_reflns_av_unetI/netI 0.0284
_diffrn_reflns_limit_h_max 9
_diffrn_reflns_limit_h_min -13
_diffrn_reflns_limit_k_max 14
_diffrn_reflns_limit_k_min -14
_diffrn_reflns_limit_l_max 31
_diffrn_reflns_limit_l_min -31
_diffrn_reflns_number 17827
_diffrn_reflns_theta_full 27.12
_diffrn_reflns_theta_max 27.12
_diffrn_reflns_theta_min 1.97
_exptl_absorpt_coefficient_mu 0.340
_exptl_absorpt_correction_T_max 0.9701
_exptl_absorpt_correction_T_min 0.9050
_exptl_absorpt_correction_type multi-scan
_exptl_absorpt_process_details 'SADABS (Bruker, 2005)'
_exptl_crystal_colour yellow
_exptl_crystal_density_diffrn 1.264
_exptl_crystal_density_meas ?
_exptl_crystal_density_method 'not measured'
_exptl_crystal_description block
_exptl_crystal_F_000 1128
_exptl_crystal_size_max 0.30
_exptl_crystal_size_mid 0.20
_exptl_crystal_size_min 0.09
_refine_diff_density_max 1.268
_refine_diff_density_min -1.170
_refine_diff_density_rms 0.086
_refine_ls_extinction_method none
_refine_ls_goodness_of_fit_ref 1.026
_refine_ls_hydrogen_treatment constr
_refine_ls_matrix_type full
_refine_ls_number_parameters 330
_refine_ls_number_reflns 6183
_refine_ls_number_restraints 4
_refine_ls_restrained_S_all 1.027
_refine_ls_R_factor_all 0.0739
_refine_ls_R_factor_gt 0.0668
_refine_ls_shift/su_max 0.000
_refine_ls_shift/su_mean 0.000
_refine_ls_structure_factor_coef Fsqd
_refine_ls_weighting_details 'calc w=1/[\s^2^(Fo^2^)+(0.1011P)^2^+5.2998P] where P=(Fo^2^+2Fc^2^)/3'
_refine_ls_weighting_scheme calc
_refine_ls_wR_factor_gt 0.1842
_refine_ls_wR_factor_ref 0.1906
_reflns_number_gt 5395
_reflns_number_total 6183
_reflns_threshold_expression >2sigma(I)
_cod_data_source_file c3ra45823g.txt
_cod_data_source_block t
_cod_depositor_comments
;
The following automatic conversions were performed:

data item '_exptl_crystal_density_meas' value 'not measured' was
changed to '?' -- the value is perceived as not measured.

Automatic conversion script
Id: cif_fix_values 6909 2019-04-08 15:41:33Z antanas 
;
_cod_original_sg_symbol_H-M 'P 21/c'
_cod_database_code 7239406

loop_
_symmetry_equiv_pos_as_xyz
'x, y, z'
'-x, y+1/2, -z+1/2'
'-x, -y, -z'
'x, -y-1/2, z-1/2'

loop_
_atom_site_label
_atom_site_type_symbol
_atom_site_fract_x
_atom_site_fract_y
_atom_site_fract_z
_atom_site_U_iso_or_equiv
_atom_site_adp_type
_atom_site_occupancy
_atom_site_symmetry_multiplicity
_atom_site_calc_flag
_atom_site_refinement_flags
_atom_site_disorder_assembly
_atom_site_disorder_group
Ti1 Ti 0.21840(5) 0.20565(4) 0.136478(18) 0.02152(16) Uani 1 1 d . . .
N1 N 0.1462(2) 0.03312(19) 0.12436(9) 0.0243(5) Uani 1 1 d . . .
O1 O 0.3728(2) 0.16279(18) 0.17806(8) 0.0309(4) Uani 1 1 d . . .
C1 C 0.1865(3) -0.0741(2) 0.14479(12) 0.0281(6) Uani 1 1 d . . .
H1 H 0.2644 -0.0886 0.1716 0.034 Uiso 1 1 calc R . .
N2 N 0.0310(2) 0.2166(2) 0.06897(9) 0.0245(5) Uani 1 1 d . . .
C2 C 0.0971(3) -0.1600(2) 0.12076(13) 0.0312(6) Uani 1 1 d . . .
H2 H 0.1027 -0.2416 0.1283 0.037 Uiso 1 1 calc R . .
O2 O 0.1298(2) 0.25445(19) 0.18745(9) 0.0337(5) Uani 1 1 d . . .
N3 N -0.2270(3) 0.3444(2) 0.08239(12) 0.0382(5) Uani 1 1 d . . .
C3 C -0.0022(3) -0.1028(3) 0.08344(13) 0.0314(6) Uani 1 1 d . . .
H3 H -0.0770 -0.1378 0.0605 0.038 Uiso 1 1 calc R . .
N4 N 0.2636(2) 0.37383(19) 0.11130(9) 0.0241(5) Uani 1 1 d . . .
C4 C 0.0304(3) 0.0156(2) 0.08662(11) 0.0263(5) Uani 1 1 d . . .
N5 N 0.3032(2) 0.17988(19) 0.05854(9) 0.0231(4) Uani 1 1 d . . .
C5 C -0.0260(3) 0.1172(2) 0.05728(11) 0.0275(6) Uani 1 1 d . . .
H5 H -0.1041 0.1113 0.0297 0.033 Uiso 1 1 calc R . .
N6 N 0.5560(3) 0.0562(2) 0.09067(11) 0.0336(4) Uani 1 1 d . . .
C6 C -0.0265(3) 0.3196(3) 0.03698(12) 0.0292(6) Uani 1 1 d . . .
H6B H -0.0807 0.2930 0.0014 0.035 Uiso 1 1 calc R . .
H6C H 0.0465 0.3690 0.0282 0.035 Uiso 1 1 calc R . .
C7 C -0.1123(3) 0.3922(3) 0.06784(14) 0.0382(5) Uani 1 1 d . . .
C8 C -0.0811(3) 0.5084(3) 0.08061(14) 0.0367(7) Uani 1 1 d . . .
H8 H -0.0035 0.5419 0.0709 0.044 Uiso 1 1 calc R . .
C9 C -0.1624(4) 0.5764(3) 0.10751(17) 0.0472(8) Uani 1 1 d . . .
H9 H -0.1404 0.6559 0.1160 0.057 Uiso 1 1 calc R . .
C10 C -0.2754(4) 0.5284(3) 0.12201(18) 0.0503(9) Uani 1 1 d . . .
H10 H -0.3306 0.5749 0.1406 0.060 Uiso 1 1 calc R . .
C11 C -0.3082(3) 0.4130(3) 0.10957(16) 0.0443(8) Uani 1 1 d . . .
H11 H -0.3861 0.3803 0.1195 0.053 Uiso 1 1 calc R . .
C12 C 0.2526(3) 0.4845(2) 0.13021(12) 0.0284(6) Uani 1 1 d . . .
H12 H 0.2193 0.5043 0.1628 0.034 Uiso 1 1 calc R . .
C13 C 0.2973(3) 0.5649(2) 0.09487(13) 0.0325(6) Uani 1 1 d . . .
H13 H 0.3002 0.6476 0.0991 0.039 Uiso 1 1 calc R A .
C14 C 0.3371(3) 0.5005(2) 0.05200(13) 0.0317(6) Uani 1 1 d . A .
H14 H 0.3719 0.5307 0.0214 0.038 Uiso 1 1 calc R . .
C15 C 0.3154(3) 0.3836(2) 0.06331(11) 0.0249(5) Uani 1 1 d . A .
C16 C 0.3346(3) 0.2759(2) 0.03616(12) 0.0258(5) Uani 1 1 d . A .
H16 H 0.3693 0.2749 0.0027 0.031 Uiso 1 1 calc R . .
C17 C 0.3251(3) 0.0684(2) 0.03227(12) 0.0265(5) Uani 1 1 d . . .
H17A H 0.3432 0.0837 -0.0054 0.032 Uiso 1 1 calc R . .
H17B H 0.2430 0.0206 0.0284 0.032 Uiso 1 1 calc R . .
C18 C 0.4398(3) 0.0000(3) 0.06509(13) 0.0336(4) Uani 1 1 d . . .
C19 C 0.4322(3) -0.1214(3) 0.06838(14) 0.0358(7) Uani 1 1 d . . .
H19 H 0.3533 -0.1604 0.0511 0.043 Uiso 1 1 calc R . .
C20 C 0.5382(4) -0.1865(3) 0.09662(17) 0.0443(8) Uani 1 1 d . . .
H20 H 0.5318 -0.2693 0.0983 0.053 Uiso 1 1 calc R A .
C21 C 0.6533(3) -0.1304(3) 0.12231(15) 0.0435(8) Uani 1 1 d . . .
H21 H 0.7255 -0.1747 0.1420 0.052 Uiso 1 1 calc R . .
C22 C 0.6630(3) -0.0091(3) 0.11920(14) 0.0369(7) Uani 1 1 d . . .
H22 H 0.7423 0.0294 0.1364 0.044 Uiso 1 1 calc R A .
C24 C 0.5796(5) 0.2103(5) 0.2359(2) 0.0798(12) Uani 1 1 d D . .
H24A H 0.5785 0.2617 0.2038 0.120 Uiso 1 1 calc R . .
H24B H 0.6436 0.1468 0.2350 0.120 Uiso 1 1 calc R . .
H24C H 0.6055 0.2557 0.2702 0.120 Uiso 1 1 calc R . .
C23 C 0.4423(4) 0.1592(4) 0.23406(17) 0.0602(11) Uani 1 1 d D . .
H23 H 0.3937 0.2100 0.2570 0.072 Uiso 1 1 calc R . .
C25 C 0.4488(5) 0.0416(5) 0.2570(2) 0.0798(12) Uani 1 1 d D . .
H25A H 0.3727 -0.0041 0.2381 0.120 Uiso 1 1 calc R . .
H25B H 0.4465 0.0456 0.2968 0.120 Uiso 1 1 calc R . .
H25C H 0.5317 0.0039 0.2516 0.120 Uiso 1 1 calc R . .
C27 C -0.0680(5) 0.2204(5) 0.2225(2) 0.0590(14) Uani 0.822(8) 1 d P A 1
H27A H -0.0965 0.1716 0.1896 0.088 Uiso 0.822(8) 1 calc PR A 1
H27B H -0.1457 0.2590 0.2327 0.088 Uiso 0.822(8) 1 calc PR A 1
H27C H -0.0248 0.1710 0.2534 0.088 Uiso 0.822(8) 1 calc PR A 1
C27' C 0.021(2) 0.170(2) 0.2557(10) 0.0590(14) Uani 0.178(8) 1 d P A 2
H27D H 0.0705 0.1024 0.2458 0.088 Uiso 0.178(8) 1 calc PR A 2
H27E H -0.0733 0.1620 0.2387 0.088 Uiso 0.178(8) 1 calc PR A 2
H27F H 0.0294 0.1742 0.2962 0.088 Uiso 0.178(8) 1 calc PR A 2
C26 C 0.0221(8) 0.3052(8) 0.2110(3) 0.0442(12) Uani 0.437(7) 1 d PD A 1
H26 H -0.0250 0.3672 0.1859 0.053 Uiso 0.437(7) 1 calc PR A 1
C26' C 0.0715(6) 0.2718(5) 0.2365(2) 0.0442(12) Uani 0.563(7) 1 d PD A 2
H26' H 0.1588 0.2648 0.2625 0.053 Uiso 0.563(7) 1 calc PR A 2
C28 C 0.0974(17) 0.3583(17) 0.2635(5) 0.066(2) Uani 0.282(13) 1 d PD A 1
H28A H 0.0397 0.4135 0.2785 0.098 Uiso 0.282(13) 1 calc PR A 1
H28B H 0.1756 0.3999 0.2555 0.098 Uiso 0.282(13) 1 calc PR A 1
H28C H 0.1260 0.2963 0.2907 0.098 Uiso 0.282(13) 1 calc PR A 1
C28' C 0.0594(9) 0.4004(5) 0.2469(3) 0.066(2) Uani 0.718(13) 1 d PD A 2
H28D H 0.1260 0.4432 0.2306 0.098 Uiso 0.718(13) 1 calc PR A 2
H28E H 0.0741 0.4149 0.2870 0.098 Uiso 0.718(13) 1 calc PR A 2
H28F H -0.0299 0.4273 0.2299 0.098 Uiso 0.718(13) 1 calc PR A 2

loop_
_atom_site_aniso_label
_atom_site_aniso_U_11
_atom_site_aniso_U_22
_atom_site_aniso_U_33
_atom_site_aniso_U_23
_atom_site_aniso_U_13
_atom_site_aniso_U_12
Ti1 0.0255(3) 0.0170(2) 0.0216(3) -0.00030(16) 0.00319(18) 0.00231(16)
N1 0.0285(11) 0.0203(10) 0.0247(11) 0.0016(8) 0.0065(9) 0.0014(9)
O1 0.0346(11) 0.0264(10) 0.0282(10) 0.0016(8) -0.0037(8) 0.0024(8)
C1 0.0345(14) 0.0223(13) 0.0296(13) 0.0044(10) 0.0112(11) 0.0035(11)
N2 0.0234(11) 0.0249(11) 0.0250(11) 0.0042(8) 0.0043(9) 0.0025(8)
C2 0.0374(15) 0.0191(12) 0.0416(16) 0.0007(11) 0.0190(13) -0.0003(11)
O2 0.0437(12) 0.0281(10) 0.0327(11) -0.0045(8) 0.0157(9) 0.0004(9)
N3 0.0305(10) 0.0372(11) 0.0452(11) 0.0137(9) 0.0026(8) 0.0039(8)
C3 0.0316(14) 0.0254(14) 0.0397(15) -0.0052(11) 0.0133(12) -0.0045(11)
N4 0.0248(11) 0.0181(10) 0.0277(11) -0.0002(8) 0.0006(9) 0.0017(8)
C4 0.0258(13) 0.0251(13) 0.0291(13) -0.0015(10) 0.0081(10) -0.0010(10)
N5 0.0207(10) 0.0217(10) 0.0265(11) -0.0028(8) 0.0030(8) 0.0033(8)
C5 0.0241(13) 0.0290(14) 0.0289(13) 0.0001(11) 0.0039(10) -0.0001(10)
N6 0.0320(10) 0.0292(10) 0.0416(11) -0.0026(8) 0.0119(8) 0.0030(8)
C6 0.0263(13) 0.0285(14) 0.0314(14) 0.0105(11) 0.0015(11) 0.0019(11)
C7 0.0305(10) 0.0372(11) 0.0452(11) 0.0137(9) 0.0026(8) 0.0039(8)
C8 0.0319(15) 0.0268(14) 0.0505(18) 0.0137(13) 0.0052(13) 0.0031(12)
C9 0.051(2) 0.0268(16) 0.064(2) 0.0097(15) 0.0124(17) 0.0102(14)
C10 0.049(2) 0.0405(19) 0.065(2) 0.0157(17) 0.0213(18) 0.0239(16)
C11 0.0290(15) 0.0487(19) 0.058(2) 0.0225(16) 0.0153(15) 0.0122(14)
C12 0.0284(13) 0.0199(12) 0.0346(14) -0.0041(11) -0.0004(11) 0.0017(10)
C13 0.0284(14) 0.0173(12) 0.0495(17) 0.0027(11) 0.0015(12) 0.0006(10)
C14 0.0256(13) 0.0249(14) 0.0440(16) 0.0089(12) 0.0049(12) 0.0005(11)
C15 0.0208(12) 0.0225(13) 0.0307(13) 0.0034(10) 0.0025(10) 0.0015(10)
C16 0.0213(12) 0.0273(13) 0.0290(13) 0.0011(10) 0.0053(10) 0.0032(10)
C17 0.0251(13) 0.0239(13) 0.0314(13) -0.0080(10) 0.0077(10) 0.0007(10)
C18 0.0320(10) 0.0292(10) 0.0416(11) -0.0026(8) 0.0119(8) 0.0030(8)
C19 0.0340(15) 0.0246(14) 0.0534(19) -0.0006(13) 0.0204(14) -0.0005(12)
C20 0.0472(19) 0.0237(14) 0.068(2) 0.0101(14) 0.0280(17) 0.0086(13)
C21 0.0408(18) 0.0400(18) 0.053(2) 0.0118(15) 0.0159(15) 0.0198(14)
C22 0.0279(15) 0.0392(17) 0.0436(17) -0.0027(13) 0.0065(13) 0.0081(12)
C24 0.077(2) 0.094(3) 0.0554(18) 0.0246(18) -0.0213(16) -0.029(2)
C23 0.056(2) 0.072(3) 0.044(2) 0.0162(19) -0.0134(18) -0.013(2)
C25 0.077(2) 0.094(3) 0.0554(18) 0.0246(18) -0.0213(16) -0.029(2)
C27 0.054(3) 0.073(4) 0.053(3) -0.008(2) 0.020(2) -0.021(2)
C27' 0.054(3) 0.073(4) 0.053(3) -0.008(2) 0.020(2) -0.021(2)
C26 0.037(3) 0.068(4) 0.028(3) 0.006(2) 0.007(2) 0.010(2)
C26' 0.037(3) 0.068(4) 0.028(3) 0.006(2) 0.007(2) 0.010(2)
C28 0.113(6) 0.032(3) 0.069(4) -0.002(3) 0.061(4) 0.013(3)
C28' 0.113(6) 0.032(3) 0.069(4) -0.002(3) 0.061(4) 0.013(3)

loop_
_atom_type_symbol
_atom_type_description
_atom_type_scat_dispersion_real
_atom_type_scat_dispersion_imag
_atom_type_scat_source
C C 0.0033 0.0016 'International Tables Vol C Tables 4.2.6.8 and 6.1.1.4'
H H 0.0000 0.0000 'International Tables Vol C Tables 4.2.6.8 and 6.1.1.4'
N N 0.0061 0.0033 'International Tables Vol C Tables 4.2.6.8 and 6.1.1.4'
O O 0.0106 0.0060 'International Tables Vol C Tables 4.2.6.8 and 6.1.1.4'
Ti Ti 0.2776 0.4457 'International Tables Vol C Tables 4.2.6.8 and 6.1.1.4'

loop_
_geom_angle_atom_site_label_1
_geom_angle_atom_site_label_2
_geom_angle_atom_site_label_3
_geom_angle
O2 Ti1 O1 101.42(10)
O2 Ti1 N4 95.06(10)
O1 Ti1 N4 101.54(9)
O2 Ti1 N1 100.58(9)
O1 Ti1 N1 94.27(9)
N4 Ti1 N1 155.09(9)
O2 Ti1 N5 165.49(9)
O1 Ti1 N5 90.61(9)
N4 Ti1 N5 74.38(9)
N1 Ti1 N5 86.43(8)
O2 Ti1 N2 91.38(9)
O1 Ti1 N2 164.15(9)
N4 Ti1 N2 86.44(8)
N1 Ti1 N2 74.00(8)
N5 Ti1 N2 78.25(8)
C1 N1 C4 106.4(2)
C1 N1 Ti1 135.8(2)
C4 N1 Ti1 117.80(18)
C23 O1 Ti1 142.3(3)
N1 C1 C2 110.3(3)
N1 C1 H1 124.8
C2 C1 H1 124.8
C5 N2 C6 117.8(2)
C5 N2 Ti1 113.41(18)
C6 N2 Ti1 128.74(18)
C1 C2 C3 106.8(2)
C1 C2 H2 126.6
C3 C2 H2 126.6
C26' O2 Ti1 166.8(3)
C26 O2 Ti1 158.8(4)
C11 N3 C7 120.1(3)
C4 C3 C2 106.3(3)
C4 C3 H3 126.9
C2 C3 H3 126.9
C12 N4 C15 106.5(2)
C12 N4 Ti1 135.8(2)
C15 N4 Ti1 117.70(17)
N1 C4 C3 110.2(3)
N1 C4 C5 116.0(2)
C3 C4 C5 133.7(3)
C16 N5 C17 118.8(2)
C16 N5 Ti1 114.33(18)
C17 N5 Ti1 126.84(18)
N2 C5 C4 118.7(2)
N2 C5 H5 120.6
C4 C5 H5 120.6
C18 N6 C22 120.1(3)
N2 C6 C7 112.6(2)
N2 C6 H6B 109.1
C7 C6 H6B 109.1
N2 C6 H6C 109.1
C7 C6 H6C 109.1
H6B C6 H6C 107.8
C8 C7 N3 119.0(3)
C8 C7 C6 120.6(3)
N3 C7 C6 120.4(3)
C7 C8 C9 120.6(3)
C7 C8 H8 119.7
C9 C8 H8 119.7
C10 C9 C8 120.1(3)
C10 C9 H9 120.0
C8 C9 H9 120.0
C11 C10 C9 120.2(3)
C11 C10 H10 119.9
C9 C10 H10 119.9
C10 C11 N3 120.0(3)
C10 C11 H11 120.0
N3 C11 H11 120.0
N4 C12 C13 110.1(3)
N4 C12 H12 124.9
C13 C12 H12 124.9
C12 C13 C14 107.0(2)
C12 C13 H13 126.5
C14 C13 H13 126.5
C15 C14 C13 106.0(3)
C15 C14 H14 127.0
C13 C14 H14 127.0
N4 C15 C14 110.4(2)
N4 C15 C16 115.7(2)
C14 C15 C16 133.9(3)
N5 C16 C15 117.8(2)
N5 C16 H16 121.1
C15 C16 H16 121.1
N5 C17 C18 112.5(2)
N5 C17 H17A 109.1
C18 C17 H17A 109.1
N5 C17 H17B 109.1
C18 C17 H17B 109.1
H17A C17 H17B 107.8
C19 C18 N6 119.0(3)
C19 C18 C17 120.0(3)
N6 C18 C17 121.0(3)
C20 C19 C18 121.0(3)
C20 C19 H19 119.5
C18 C19 H19 119.5
C21 C20 C19 120.0(3)
C21 C20 H20 120.0
C19 C20 H20 120.0
C20 C21 C22 119.9(3)
C20 C21 H21 120.1
C22 C21 H21 120.1
C21 C22 N6 120.0(3)
C21 C22 H22 120.0
N6 C22 H22 120.0
C23 C24 H24A 109.5
C23 C24 H24B 109.5
H24A C24 H24B 109.5
C23 C24 H24C 109.5
H24A C24 H24C 109.5
H24B C24 H24C 109.5
O1 C23 C25 112.2(4)
O1 C23 C24 108.3(3)
C25 C23 C24 111.7(4)
O1 C23 H23 108.2
C25 C23 H23 108.2
C24 C23 H23 108.2
C23 C25 H25A 109.5
C23 C25 H25B 109.5
H25A C25 H25B 109.5
C23 C25 H25C 109.5
H25A C25 H25C 109.5
H25B C25 H25C 109.5
C26 C27 H27A 109.5
C26 C27 H27B 109.5
H27A C27 H27B 109.5
C26 C27 H27C 109.5
H27A C27 H27C 109.5
H27B C27 H27C 109.5
C26' C27' H27D 109.5
C26' C27' H27E 109.5
H27D C27' H27E 109.5
C26' C27' H27F 109.5
H27D C27' H27F 109.5
H27E C27' H27F 109.5
C27 C26 O2 112.2(7)
C27 C26 C28 111.1(9)
O2 C26 C28 101.2(8)
C27 C26 H26 110.7
O2 C26 H26 110.7
C28 C26 H26 110.7
C27' C26' O2 113.7(11)
C27' C26' C28' 135.6(12)
O2 C26' C28' 109.5(4)
C27' C26' H26' 93.6
O2 C26' H26' 93.6
C28' C26' H26' 93.6
C26' C28' H28D 109.5
C26' C28' H28E 109.5
H28D C28' H28E 109.5
C26' C28' H28F 109.5
H28D C28' H28F 109.5
H28E C28' H28F 109.5

loop_
_geom_bond_atom_site_label_1
_geom_bond_atom_site_label_2
_geom_bond_distance
Ti1 O2 1.761(2)
Ti1 O1 1.783(2)
Ti1 N4 2.094(2)
Ti1 N1 2.106(2)
Ti1 N5 2.255(2)
Ti1 N2 2.293(2)
N1 C1 1.358(3)
N1 C4 1.376(4)
O1 C23 1.425(4)
C1 C2 1.395(4)
C1 H1 0.9500
N2 C5 1.283(4)
N2 C6 1.474(3)
C2 C3 1.397(4)
C2 H2 0.9500
O2 C26' 1.450(6)
O2 C26 1.453(8)
N3 C11 1.396(5)
N3 C7 1.396(4)
C3 C4 1.392(4)
C3 H3 0.9500
N4 C12 1.358(3)
N4 C15 1.379(4)
C4 C5 1.429(4)
N5 C16 1.292(4)
N5 C17 1.462(3)
C5 H5 0.9500
N6 C18 1.394(4)
N6 C22 1.400(4)
C6 C7 1.506(4)
C6 H6B 0.9900
C6 H6C 0.9900
C7 C8 1.388(5)
C8 C9 1.388(5)
C8 H8 0.9500
C9 C10 1.381(5)
C9 H9 0.9500
C10 C11 1.379(6)
C10 H10 0.9500
C11 H11 0.9500
C12 C13 1.395(4)
C12 H12 0.9500
C13 C14 1.402(4)
C13 H13 0.9500
C14 C15 1.390(4)
C14 H14 0.9500
C15 C16 1.428(4)
C16 H16 0.9500
C17 C18 1.512(4)
C17 H17A 0.9900
C17 H17B 0.9900
C18 C19 1.392(4)
C19 C20 1.389(5)
C19 H19 0.9500
C20 C21 1.385(5)
C20 H20 0.9500
C21 C22 1.392(5)
C21 H21 0.9500
C22 H22 0.9500
C24 C23 1.512(5)
C24 H24A 0.9800
C24 H24B 0.9800
C24 H24C 0.9800
C23 C25 1.452(6)
C23 H23 1.0000
C25 H25A 0.9800
C25 H25B 0.9800
C25 H25C 0.9800
C27 C26 1.401(10)
C27 H27A 0.9800
C27 H27B 0.9800
C27 H27C 0.9800
C27' C26' 1.39(2)
C27' H27D 0.9800
C27' H27E 0.9800
C27' H27F 0.9800
C26 C28 1.5000(10)
C26 H26 1.0000
C26' C28' 1.5001(10)
C26' H26' 1.0000
C28 H28A 0.9800
C28 H28B 0.9800
C28 H28C 0.9800
C28' H28D 0.9800
C28' H28E 0.9800
C28' H28F 0.9800

loop_
_geom_torsion_atom_site_label_1
_geom_torsion_atom_site_label_2
_geom_torsion_atom_site_label_3
_geom_torsion_atom_site_label_4
_geom_torsion
O2 Ti1 N1 C1 -94.4(3)
O1 Ti1 N1 C1 8.0(3)
N4 Ti1 N1 C1 137.6(3)
N5 Ti1 N1 C1 98.4(3)
N2 Ti1 N1 C1 177.2(3)
O2 Ti1 N1 C4 86.5(2)
O1 Ti1 N1 C4 -171.08(19)
N4 Ti1 N1 C4 -41.5(3)
N5 Ti1 N1 C4 -80.73(19)
N2 Ti1 N1 C4 -1.94(18)
O2 Ti1 O1 C23 -2.5(4)
N4 Ti1 O1 C23 95.2(4)
N1 Ti1 O1 C23 -104.2(4)
N5 Ti1 O1 C23 169.4(4)
N2 Ti1 O1 C23 -145.7(4)
C4 N1 C1 C2 -0.4(3)
Ti1 N1 C1 C2 -179.6(2)
O2 Ti1 N2 C5 -99.9(2)
O1 Ti1 N2 C5 44.2(4)
N4 Ti1 N2 C5 165.1(2)
N1 Ti1 N2 C5 0.74(19)
N5 Ti1 N2 C5 90.4(2)
O2 Ti1 N2 C6 82.8(2)
O1 Ti1 N2 C6 -133.1(3)
N4 Ti1 N2 C6 -12.2(2)
N1 Ti1 N2 C6 -176.6(2)
N5 Ti1 N2 C6 -86.9(2)
N1 C1 C2 C3 0.5(3)
O1 Ti1 O2 C26' -39.2(13)
N4 Ti1 O2 C26' -142.1(13)
N1 Ti1 O2 C26' 57.4(13)
N5 Ti1 O2 C26' 175.3(12)
N2 Ti1 O2 C26' 131.4(13)
O1 Ti1 O2 C26 175.6(11)
N4 Ti1 O2 C26 72.7(11)
N1 Ti1 O2 C26 -87.8(11)
N5 Ti1 O2 C26 30.2(12)
N2 Ti1 O2 C26 -13.8(11)
C1 C2 C3 C4 -0.4(3)
O2 Ti1 N4 C12 9.6(3)
O1 Ti1 N4 C12 -93.1(3)
N1 Ti1 N4 C12 138.5(3)
N5 Ti1 N4 C12 179.5(3)
N2 Ti1 N4 C12 100.7(3)
O2 Ti1 N4 C15 -168.68(19)
O1 Ti1 N4 C15 88.56(19)
N1 Ti1 N4 C15 -39.8(3)
N5 Ti1 N4 C15 1.18(18)
N2 Ti1 N4 C15 -77.61(19)
C1 N1 C4 C3 0.1(3)
Ti1 N1 C4 C3 179.48(18)
C1 N1 C4 C5 -176.5(2)
Ti1 N1 C4 C5 2.9(3)
C2 C3 C4 N1 0.2(3)
C2 C3 C4 C5 175.9(3)
O2 Ti1 N5 C16 43.0(5)
O1 Ti1 N5 C16 -103.21(19)
N4 Ti1 N5 C16 -1.40(18)
N1 Ti1 N5 C16 162.55(19)
N2 Ti1 N5 C16 88.16(19)
O2 Ti1 N5 C17 -137.1(4)
O1 Ti1 N5 C17 76.7(2)
N4 Ti1 N5 C17 178.5(2)
N1 Ti1 N5 C17 -17.6(2)
N2 Ti1 N5 C17 -92.0(2)
C6 N2 C5 C4 178.1(2)
Ti1 N2 C5 C4 0.5(3)
N1 C4 C5 N2 -2.2(4)
C3 C4 C5 N2 -177.8(3)
C5 N2 C6 C7 99.7(3)
Ti1 N2 C6 C7 -83.1(3)
C11 N3 C7 C8 -0.3(4)
C11 N3 C7 C6 -178.2(3)
N2 C6 C7 C8 119.8(3)
N2 C6 C7 N3 -62.3(4)
N3 C7 C8 C9 0.1(5)
C6 C7 C8 C9 178.0(3)
C7 C8 C9 C10 0.2(5)
C8 C9 C10 C11 -0.3(6)
C9 C10 C11 N3 0.2(6)
C7 N3 C11 C10 0.1(5)
C15 N4 C12 C13 -0.2(3)
Ti1 N4 C12 C13 -178.6(2)
N4 C12 C13 C14 0.3(3)
C12 C13 C14 C15 -0.3(3)
C12 N4 C15 C14 0.0(3)
Ti1 N4 C15 C14 178.80(18)
C12 N4 C15 C16 -179.7(2)
Ti1 N4 C15 C16 -0.9(3)
C13 C14 C15 N4 0.2(3)
C13 C14 C15 C16 179.8(3)
C17 N5 C16 C15 -178.5(2)
Ti1 N5 C16 C15 1.4(3)
N4 C15 C16 N5 -0.4(4)
C14 C15 C16 N5 180.0(3)
C16 N5 C17 C18 108.1(3)
Ti1 N5 C17 C18 -71.8(3)
C22 N6 C18 C19 0.0(4)
C22 N6 C18 C17 -177.7(3)
N5 C17 C18 C19 142.6(3)
N5 C17 C18 N6 -39.7(4)
N6 C18 C19 C20 0.0(5)
C17 C18 C19 C20 177.7(3)
C18 C19 C20 C21 0.4(5)
C19 C20 C21 C22 -0.7(5)
C20 C21 C22 N6 0.7(5)
C18 N6 C22 C21 -0.3(5)
Ti1 O1 C23 C25 105.2(5)
Ti1 O1 C23 C24 -131.1(4)
C26' O2 C26 C27 -73.7(9)
Ti1 O2 C26 C27 92.4(12)
C26' O2 C26 C28 44.8(9)
Ti1 O2 C26 C28 -149.1(10)
C26 O2 C26' C27' 111.2(16)
Ti1 O2 C26' C27' -46(2)
C26 O2 C26' C28' -58.2(8)
Ti1 O2 C26' C28' 144.2(10)
